data_4312499
loop_
_publ_author_name
'Jana A. Lewis'
'David T. Puerta'
'Seth M. Cohen'

_publ_section_title
;
 Metal Complexes of the trans-Influencing Ligand Thiomaltol
;
_journal_name_full 'Inorganic Chemistry'
_journal_page_first 7455
_journal_page_last 7459
_journal_paper_doi 10.1021/ic0347135
_journal_volume 42
_journal_year 2003
_chemical_formula_sum 'C6 H6 O2 S'
_chemical_formula_weight 142.17
_chemical_name_systematic
; 
 ? 
;
_space_group_IT_number 14
_symmetry_cell_setting monoclinic
_symmetry_space_group_name_Hall '-P 2ybc'
_symmetry_space_group_name_H-M 'P 1 21/c 1'
_atom_sites_solution_hydrogens geom
_atom_sites_solution_primary direct
_atom_sites_solution_secondary difmap
_audit_creation_method SHELXL-97
_cell_angle_alpha 90.00
_cell_angle_beta 99.8580(10)
_cell_angle_gamma 90.00
_cell_formula_units_Z 4
_cell_length_a 5.3629(4)
_cell_length_b 8.6723(7)
_cell_length_c 13.5524(11)
_cell_measurement_temperature 100(2)
_cell_volume 621.00(8)
_computing_cell_refinement 'Bruker SMART'
_computing_data_collection 'Bruker SMART'
_computing_data_reduction 'Bruker SAINT'
_computing_molecular_graphics 'Bruker SHELXTL'
_computing_publication_material 'Bruker SHELXTL'
_computing_structure_refinement 'SHELXL-97 (Sheldrick, 1997)'
_computing_structure_solution 'SHELXS-97 (Sheldrick, 1990)'
_diffrn_ambient_temperature 100(2)
_diffrn_measured_fraction_theta_full 0.985
_diffrn_measured_fraction_theta_max 0.985
_diffrn_measurement_device_type 'CCD area detector'
_diffrn_measurement_method 'phi and omega scans'
_diffrn_radiation_monochromator graphite
_diffrn_radiation_source 'fine-focus sealed tube'
_diffrn_radiation_type MoK\a
_diffrn_radiation_wavelength 0.71073
_diffrn_reflns_av_R_equivalents 0.0147
_diffrn_reflns_av_sigmaI/netI 0.0142
_diffrn_reflns_limit_h_max 6
_diffrn_reflns_limit_h_min -6
_diffrn_reflns_limit_k_max 11
_diffrn_reflns_limit_k_min -10
_diffrn_reflns_limit_l_max 11
_diffrn_reflns_limit_l_min -17
_diffrn_reflns_number 3780
_diffrn_reflns_theta_full 27.50
_diffrn_reflns_theta_max 27.50
_diffrn_reflns_theta_min 2.80
_exptl_absorpt_coefficient_mu 0.431
_exptl_absorpt_correction_type none
_exptl_crystal_colour orange
_exptl_crystal_density_diffrn 1.521
_exptl_crystal_density_meas 0
_exptl_crystal_density_method 'not measured'
_exptl_crystal_description block
_exptl_crystal_F_000 296
_exptl_crystal_size_max 0.49
_exptl_crystal_size_mid 0.33
_exptl_crystal_size_min 0.15
_refine_diff_density_max 0.389
_refine_diff_density_min -0.357
_refine_diff_density_rms 0.075
_refine_ls_extinction_method none
_refine_ls_goodness_of_fit_ref 1.106
_refine_ls_hydrogen_treatment mixed
_refine_ls_matrix_type full
_refine_ls_number_parameters 84
_refine_ls_number_reflns 1398
_refine_ls_number_restraints 0
_refine_ls_restrained_S_all 1.106
_refine_ls_R_factor_all 0.0323
_refine_ls_R_factor_gt 0.0312
_refine_ls_shift/su_max 0.036
_refine_ls_shift/su_mean 0.007
_refine_ls_structure_factor_coef Fsqd
_refine_ls_weighting_details 'calc w=1/[\s^2^(Fo^2^)+(0.0527P)^2^+0.2900P] where P=(Fo^2^+2Fc^2^)/3'
_refine_ls_weighting_scheme calc
_refine_ls_wR_factor_gt 0.0880
_refine_ls_wR_factor_ref 0.0887
_reflns_number_gt 1324
_reflns_number_total 1398
_reflns_threshold_expression >2sigma(I)
_cod_data_source_file ic0347135si20030922_123727_1.cif
_cod_data_source_block thiomalt
_cod_depositor_comments
;
The following automatic conversions were performed:

'_symmetry_cell_setting' value 'Monoclinic' changed to 'monoclinic'
according to the built-in table from CIF Core dictionary named
'cif_core.dic' version 2.4.1 from 2010-06-29.

Automatic conversion script
Id: cif_fix_values 1646 2011-03-28 12:23:43Z adriana 
;
_cod_database_code 4312499

loop_
_symmetry_equiv_pos_as_xyz
'x, y, z'
'-x, y+1/2, -z+1/2'
'-x, -y, -z'
'x, -y-1/2, z-1/2'

loop_
_atom_site_label
_atom_site_type_symbol
_atom_site_fract_x
_atom_site_fract_y
_atom_site_fract_z
_atom_site_U_iso_or_equiv
_atom_site_adp_type
_atom_site_occupancy
_atom_site_symmetry_multiplicity
_atom_site_calc_flag
_atom_site_refinement_flags
_atom_site_disorder_assembly
_atom_site_disorder_group
C1 C 0.2792(2) 0.81425(15) 0.36804(10) 0.0144(3) Uani 1 1 d . . .
C2 C 0.3677(3) 0.73663(17) 0.28790(11) 0.0176(3) Uani 1 1 d . . .
H2 H 0.2843 0.7523 0.2210 0.021 Uiso 1 1 calc R . .
C3 C 0.5683(3) 0.64141(17) 0.30636(11) 0.0199(3) Uani 1 1 d . . .
H3 H 0.6237 0.5921 0.2514 0.024 Uiso 1 1 calc R . .
C4 C 0.6226(3) 0.68607(16) 0.47885(11) 0.0160(3) Uani 1 1 d . . .
C5 C 0.7856(3) 0.64754(17) 0.57574(11) 0.0205(3) Uani 1 1 d . . .
H5A H 0.9539 0.6926 0.5776 0.031 Uiso 1 1 calc R . .
H5B H 0.8005 0.5353 0.5826 0.031 Uiso 1 1 calc R . .
H5C H 0.7098 0.6894 0.6309 0.031 Uiso 1 1 calc R . .
C6 C 0.4206(2) 0.78374(15) 0.46544(10) 0.0144(3) Uani 1 1 d . . .
O1 O 0.35499(19) 0.85222(12) 0.54686(7) 0.0175(2) Uani 1 1 d . . .
H1 H 0.2365 0.9148 0.5286 0.026 Uiso 1 1 calc R . .
O2 O 0.69371(19) 0.61292(12) 0.39931(8) 0.0186(2) Uani 1 1 d . . .
S1 S 0.03060(6) 0.93441(4) 0.35310(3) 0.01717(14) Uani 1 1 d . . .

loop_
_atom_site_aniso_label
_atom_site_aniso_U_11
_atom_site_aniso_U_22
_atom_site_aniso_U_33
_atom_site_aniso_U_23
_atom_site_aniso_U_13
_atom_site_aniso_U_12
C1 0.0129(6) 0.0135(6) 0.0168(7) 0.0010(5) 0.0025(5) -0.0027(5)
C2 0.0194(7) 0.0179(7) 0.0155(6) -0.0016(5) 0.0026(5) -0.0028(5)
C3 0.0226(7) 0.0191(7) 0.0189(7) -0.0034(5) 0.0066(6) -0.0007(5)
C4 0.0147(6) 0.0148(6) 0.0186(7) -0.0002(5) 0.0032(5) -0.0024(5)
C5 0.0175(7) 0.0203(7) 0.0221(7) 0.0027(6) -0.0008(5) 0.0017(5)
C6 0.0146(6) 0.0137(6) 0.0154(6) 0.0001(5) 0.0039(5) -0.0027(5)
O1 0.0170(5) 0.0209(5) 0.0147(5) -0.0006(4) 0.0028(4) 0.0044(4)
O2 0.0176(5) 0.0177(5) 0.0210(5) -0.0008(4) 0.0044(4) 0.0022(4)
S1 0.0138(2) 0.0193(2) 0.0181(2) 0.00114(12) 0.00188(14) 0.00234(11)

loop_
_atom_type_symbol
_atom_type_description
_atom_type_scat_dispersion_real
_atom_type_scat_dispersion_imag
_atom_type_scat_source
C C 0.0033 0.0016 'International Tables Vol C Tables 4.2.6.8 and 6.1.1.4'
H H 0.0000 0.0000 'International Tables Vol C Tables 4.2.6.8 and 6.1.1.4'
O O 0.0106 0.0060 'International Tables Vol C Tables 4.2.6.8 and 6.1.1.4'
S S 0.1246 0.1234 'International Tables Vol C Tables 4.2.6.8 and 6.1.1.4'

loop_
_geom_angle_atom_site_label_1
_geom_angle_atom_site_label_2
_geom_angle_atom_site_label_3
_geom_angle
_geom_angle_site_symmetry_1
_geom_angle_site_symmetry_3
_geom_angle_publ_flag
C2 C1 C6 115.00(12) . . ?
C2 C1 S1 124.24(11) . . ?
C6 C1 S1 120.76(11) . . ?
C3 C2 C1 120.52(13) . . ?
C2 C3 O2 122.86(13) . . ?
O2 C4 C6 120.56(13) . . ?
O2 C4 C5 113.16(12) . . ?
C6 C4 C5 126.28(13) . . ?
O1 C6 C4 118.45(12) . . ?
O1 C6 C1 120.08(12) . . ?
C4 C6 C1 121.47(13) . . ?
C3 O2 C4 119.55(11) . . ?

loop_
_geom_bond_atom_site_label_1
_geom_bond_atom_site_label_2
_geom_bond_distance
_geom_bond_site_symmetry_2
_geom_bond_publ_flag
C1 C2 1.4262(19) . ?
C1 C6 1.4300(19) . ?
C1 S1 1.6770(14) . ?
C2 C3 1.345(2) . ?
C3 O2 1.3455(18) . ?
C4 O2 1.3604(17) . ?
C4 C6 1.3625(19) . ?
C4 C5 1.4854(19) . ?
C6 O1 1.3517(16) . ?

loop_
_cod_related_entry_id
_cod_related_entry_database
_cod_related_entry_code
1 ChemSpider 3407227
